data_4340942
loop_
_publ_author_name
'Zheng, Zhi-Peng'
'Ou, Yan-Jun'
'Hong, Xu-Jia'
'Wei, Lei-Ming'
'Wan, Lin-Tao'
'Zhou, Wo-Hua'
'Zhan, Qing-Guang'
'Cai, Yue-Peng'

_publ_section_title
;
 Anion-dependent assembly of four sensitized near-infrared luminescent
 heteronuclear Zn(II)-Yb(III) Schiff base complexes from a trinuclear
 Zn(II) complex.
;
_journal_issue 18
_journal_name_full 'Inorganic chemistry'
_journal_page_first 9625
_journal_page_last 9632
_journal_paper_doi 10.1021/ic501118b
_journal_volume 53
_journal_year 2014
_chemical_formula_sum 'C32 H37 Cl5 N4 O8 Yb2 Zn'
_chemical_formula_weight 1194.36
_chemical_name_systematic
; 
 ? 
;
_space_group_IT_number 2
_symmetry_cell_setting triclinic
_symmetry_space_group_name_Hall '-P 1'
_symmetry_space_group_name_H-M 'P -1'
_atom_sites_solution_hydrogens geom
_atom_sites_solution_primary direct
_atom_sites_solution_secondary difmap
_audit_creation_method SHELXL-97
_cell_angle_alpha 84.001(2)
_cell_angle_beta 76.281(2)
_cell_angle_gamma 77.1930(10)
_cell_formula_units_Z 2
_cell_length_a 11.7194(13)
_cell_length_b 12.0286(13)
_cell_length_c 15.8321(18)
_cell_measurement_reflns_used 2213
_cell_measurement_temperature 298(2)
_cell_measurement_theta_max 21.95
_cell_measurement_theta_min 2.25
_cell_volume 2111.0(4)
_computing_cell_refinement 'Bruker SAINT'
_computing_data_collection 'Bruker APEX2'
_computing_data_reduction 'Bruker SAINT'
_computing_molecular_graphics 'Bruker SHELXTL'
_computing_publication_material 'Bruker SHELXTL'
_computing_structure_refinement 'SHELXL-97 (Sheldrick, 2008)'
_computing_structure_solution 'SHELXS-97 (Sheldrick, 2008)'
_diffrn_ambient_temperature 298(2)
_diffrn_measured_fraction_theta_full 0.990
_diffrn_measured_fraction_theta_max 0.990
_diffrn_measurement_device_type 'Bruker APEX-II CCD'
_diffrn_measurement_method '\f and \w scans'
_diffrn_radiation_monochromator graphite
_diffrn_radiation_source 'fine-focus sealed tube'
_diffrn_radiation_type MoK\a
_diffrn_radiation_wavelength 0.71073
_diffrn_reflns_av_R_equivalents 0.0321
_diffrn_reflns_av_sigmaI/netI 0.0633
_diffrn_reflns_limit_h_max 12
_diffrn_reflns_limit_h_min -11
_diffrn_reflns_limit_k_max 13
_diffrn_reflns_limit_k_min -13
_diffrn_reflns_limit_l_max 17
_diffrn_reflns_limit_l_min -16
_diffrn_reflns_number 9178
_diffrn_reflns_theta_full 25.17
_diffrn_reflns_theta_max 23.17
_diffrn_reflns_theta_min 1.33
_exptl_absorpt_coefficient_mu 5.322
_exptl_absorpt_correction_T_max 4.137
_exptl_absorpt_correction_T_min 3.268
_exptl_absorpt_correction_type multi-scan
_exptl_absorpt_process_details 'SADABS (Sheldrick, 1996)'
_exptl_crystal_colour colorless
_exptl_crystal_density_diffrn 1.879
_exptl_crystal_density_method 'not measured'
_exptl_crystal_description prism
_exptl_crystal_F_000 1152
_exptl_crystal_size_max 0.21
_exptl_crystal_size_mid 0.15
_exptl_crystal_size_min 0.09
_refine_diff_density_max 1.220
_refine_diff_density_min -1.185
_refine_diff_density_rms 0.169
_refine_ls_extinction_method none
_refine_ls_goodness_of_fit_ref 1.054
_refine_ls_hydrogen_treatment mixed
_refine_ls_matrix_type full
_refine_ls_number_parameters 484
_refine_ls_number_reflns 5935
_refine_ls_number_restraints 8
_refine_ls_restrained_S_all 1.053
_refine_ls_R_factor_all 0.0722
_refine_ls_R_factor_gt 0.0487
_refine_ls_shift/su_max 0.003
_refine_ls_shift/su_mean 0.000
_refine_ls_structure_factor_coef Fsqd
_refine_ls_weighting_details 'calc w=1/[\s^2^(Fo^2^)+(0.0728P)^2^+1.0252P] where P=(Fo^2^+2Fc^2^)/3'
_refine_ls_weighting_scheme calc
_refine_ls_wR_factor_gt 0.1210
_refine_ls_wR_factor_ref 0.1376
_reflns_number_gt 4285
_reflns_number_total 5935
_reflns_threshold_expression >2sigma(I)
_cod_data_source_file ic501118b_si_002.cif
_cod_data_source_block 991998(4)
_cod_depositor_comments
;
The following automatic conversions were performed:

'_symmetry_cell_setting' value 'Triclinic' changed to 'triclinic'
according to
/home/saulius/struct/COD-crude-data--automatic-downloads/rss-feeds/ACS/lib/dictionaries/cif_core.dic
dictionary named 'cif_core.dic' version 2.4.2 from 2011-04-26.

Automatic conversion script
Id: cif_fix_values 2281 2013-09-26 08:29:07Z andrius 

 Adding full bibliography for 4340939--4340944.cif.
;
_cod_original_sg_symbol_H-M P-1
_cod_database_code 4340942

loop_
_symmetry_equiv_pos_as_xyz
'x, y, z'
'-x, -y, -z'

loop_
_atom_site_label
_atom_site_type_symbol
_atom_site_fract_x
_atom_site_fract_y
_atom_site_fract_z
_atom_site_U_iso_or_equiv
_atom_site_adp_type
_atom_site_occupancy
_atom_site_symmetry_multiplicity
_atom_site_calc_flag
_atom_site_refinement_flags
O6 O 0.6693(3) 0.6513(3) 0.5018(3) 0.0626(14) Uani 1 1 d .
Yb1 Yb 0.34884(2) 1.216151(19) 0.403968(16) 0.03998(7) Uani 1 1 d .
Yb2 Yb 0.473207(19) 0.895601(18) 0.430326(15) 0.03740(7) Uani 1 1 d D
Zn1 Zn 0.78619(9) 0.61073(9) 1.02461(7) 0.1105(4) Uani 1 1 d .
Cl1 Cl 0.13140(13) 1.18368(14) 0.49213(11) 0.0627(5) Uani 1 1 d .
Cl2 Cl 0.8556(6) 0.4156(9) 0.9462(9) 0.674(9) Uani 1 1 d .
Cl3 Cl 0.61253(19) 0.6319(2) 0.98888(15) 0.1073(9) Uani 1 1 d .
Cl4 Cl 0.7976(2) 0.5836(2) 1.16307(18) 0.1348(9) Uani 1 1 d .
Cl5 Cl 0.8930(2) 0.7401(3) 0.95443(19) 0.1892(15) Uani 1 1 d .
O1 O 0.4474(3) 1.0531(3) 0.3379(2) 0.0379(11) Uani 1 1 d .
O2 O 0.6510(3) 0.9103(3) 0.3057(2) 0.0490(12) Uani 1 1 d .
O3 O 0.4566(3) 0.8094(3) 0.5659(2) 0.0386(10) Uani 1 1 d .
O4 O 0.5146(3) 0.6974(3) 0.7071(2) 0.0511(12) Uani 1 1 d .
O5 O 0.6140(2) 0.9330(2) 0.4919(2) 0.0353(10) Uani 1 1 d D
H5A H 0.6843(5) 0.9289(14) 0.4600(7) 0.053 Uiso 1 1 d D
H5B H 0.5926(10) 0.9897(5) 0.5243(5) 0.053 Uiso 1 1 d D
O7 O 0.5645(3) 0.7144(3) 0.4014(3) 0.0576(13) Uani 1 1 d .
O8 O 0.0451(6) 0.9723(6) 0.0367(3) 0.492(11) Uani 1 1 d D
H8A H 0.060(2) 0.979(2) -0.0189(4) 0.738 Uiso 1 1 d D
H8B H 0.0022(9) 0.9229(8) 0.0577(13) 0.738 Uiso 1 1 d D
N1 N 0.2025(4) 1.3952(4) 0.3633(3) 0.0613(17) Uani 1 1 d .
N2 N 0.2697(4) 1.2036(4) 0.2776(3) 0.0510(15) Uani 1 1 d .
N3 N 0.3905(4) 0.8380(4) 0.3133(3) 0.0526(15) Uani 1 1 d .
N4 N 0.2650(4) 0.8855(4) 0.4722(3) 0.0516(16) Uani 1 1 d .
C1 C 0.1786(7) 1.4975(6) 0.3975(4) 0.085(3) Uani 1 1 d .
H1 H 0.2340 1.5128 0.4258 0.102 Uiso 1 1 calc R
C2 C 0.0796(7) 1.5807(7) 0.3941(5) 0.107(3) Uani 1 1 d .
H2 H 0.0663 1.6490 0.4209 0.129 Uiso 1 1 calc R
C3 C 0.0015(8) 1.5597(7) 0.3501(6) 0.116(4) Uani 1 1 d .
H3 H -0.0662 1.6153 0.3452 0.139 Uiso 1 1 calc R
C4 C 0.0209(6) 1.4567(6) 0.3124(5) 0.086(3) Uani 1 1 d .
H4 H -0.0331 1.4408 0.2830 0.104 Uiso 1 1 calc R
C5 C 0.1207(6) 1.3810(5) 0.3200(4) 0.064(2) Uani 1 1 d .
C6 C 0.1458(5) 1.2660(5) 0.2781(5) 0.071(2) Uani 1 1 d .
H6A H 0.0895 1.2203 0.3105 0.085 Uiso 1 1 calc R
H6B H 0.1344 1.2790 0.2189 0.085 Uiso 1 1 calc R
C7 C 0.3300(5) 1.1631(4) 0.2030(4) 0.0553(18) Uani 1 1 d .
H7 H 0.2911 1.1784 0.1570 0.066 Uiso 1 1 calc R
C8 C 0.4514(5) 1.0968(5) 0.1850(4) 0.054(2) Uani 1 1 d .
C9 C 0.5108(5) 1.0783(5) 0.0992(4) 0.066(2) Uani 1 1 d .
H9 H 0.4754 1.1140 0.0540 0.079 Uiso 1 1 calc R
C10 C 0.6194(6) 1.0087(6) 0.0811(5) 0.078(3) Uani 1 1 d .
H10 H 0.6602 0.9999 0.0235 0.093 Uiso 1 1 calc R
C11 C 0.6710(6) 0.9506(5) 0.1466(4) 0.066(2) Uani 1 1 d .
H11 H 0.7445 0.9002 0.1328 0.080 Uiso 1 1 calc R
C12 C 0.6150(5) 0.9665(5) 0.2316(4) 0.0493(18) Uani 1 1 d .
C13 C 0.5008(4) 1.0429(4) 0.2536(3) 0.0407(16) Uani 1 1 d .
C14 C 0.7676(5) 0.8342(5) 0.2944(4) 0.057(2) Uani 1 1 d .
H14A H 0.7775 0.7849 0.2474 0.069 Uiso 1 1 calc R
H14B H 0.7724 0.7864 0.3472 0.069 Uiso 1 1 calc R
C15 C 0.8684(5) 0.9014(6) 0.2738(6) 0.092(3) Uani 1 1 d .
H15A H 0.8735 0.9373 0.2163 0.138 Uiso 1 1 calc R
H15B H 0.9431 0.8503 0.2767 0.138 Uiso 1 1 calc R
H15C H 0.8518 0.9587 0.3153 0.138 Uiso 1 1 calc R
C16 C 0.4557(6) 0.7961(5) 0.2383(4) 0.066(2) Uani 1 1 d .
H16 H 0.5362 0.7635 0.2354 0.080 Uiso 1 1 calc R
C17 C 0.4115(7) 0.7980(6) 0.1650(5) 0.089(3) Uani 1 1 d .
H17 H 0.4603 0.7643 0.1151 0.107 Uiso 1 1 calc R
C18 C 0.2958(7) 0.8496(7) 0.1663(6) 0.117(3) Uani 1 1 d .
H18 H 0.2654 0.8596 0.1162 0.141 Uiso 1 1 calc R
C19 C 0.2234(7) 0.8878(6) 0.2471(5) 0.096(3) Uani 1 1 d .
H19 H 0.1418 0.9173 0.2525 0.115 Uiso 1 1 calc R
C20 C 0.2742(5) 0.8809(5) 0.3163(4) 0.0661(19) Uani 1 1 d .
C21 C 0.1978(5) 0.9250(6) 0.4030(4) 0.067(2) Uani 1 1 d .
H21A H 0.1779 1.0078 0.3989 0.081 Uiso 1 1 calc R
H21B H 0.1236 0.8970 0.4169 0.081 Uiso 1 1 calc R
C22 C 0.2057(5) 0.8552(5) 0.5445(4) 0.059(2) Uani 1 1 d .
H22 H 0.1244 0.8606 0.5478 0.070 Uiso 1 1 calc R
C23 C 0.2461(5) 0.8134(5) 0.6228(4) 0.057(2) Uani 1 1 d .
C24 C 0.1560(6) 0.7932(6) 0.6996(5) 0.091(3) Uani 1 1 d .
H24 H 0.0754 0.8147 0.6975 0.109 Uiso 1 1 calc R
C25 C 0.1852(7) 0.7445(7) 0.7740(5) 0.110(3) Uani 1 1 d .
H25 H 0.1254 0.7326 0.8223 0.132 Uiso 1 1 calc R
C26 C 0.3050(6) 0.7119(6) 0.7784(5) 0.080(3) Uani 1 1 d .
H26 H 0.3264 0.6764 0.8291 0.096 Uiso 1 1 calc R
C27 C 0.3908(5) 0.7329(5) 0.7071(4) 0.0543(19) Uani 1 1 d .
C28 C 0.3664(5) 0.7871(4) 0.6297(4) 0.0490(19) Uani 1 1 d .
C29 C 0.5466(6) 0.6188(5) 0.7791(4) 0.068(2) Uani 1 1 d .
H29A H 0.5002 0.6494 0.8341 0.082 Uiso 1 1 calc R
H29B H 0.6309 0.6123 0.7782 0.082 Uiso 1 1 calc R
C30 C 0.5232(6) 0.5037(6) 0.7725(6) 0.101(3) Uani 1 1 d .
H30A H 0.4438 0.5113 0.7631 0.152 Uiso 1 1 calc R
H30B H 0.5300 0.4586 0.8255 0.152 Uiso 1 1 calc R
H30C H 0.5807 0.4668 0.7246 0.152 Uiso 1 1 calc R
C31 C 0.6256(5) 0.6357(5) 0.4404(4) 0.0531(19) Uani 1 1 d .
C32 C 0.6486(6) 0.5159(5) 0.4096(5) 0.082(3) Uani 1 1 d .
H32A H 0.6777 0.5172 0.3475 0.123 Uiso 1 1 calc R
H32B H 0.5752 0.4880 0.4247 0.123 Uiso 1 1 calc R
H32C H 0.7073 0.4666 0.4370 0.123 Uiso 1 1 calc R

loop_
_atom_site_aniso_label
_atom_site_aniso_U_11
_atom_site_aniso_U_22
_atom_site_aniso_U_33
_atom_site_aniso_U_23
_atom_site_aniso_U_13
_atom_site_aniso_U_12
O6 0.061(2) 0.045(2) 0.079(3) -0.022(2) -0.024(2) 0.013(2)
Yb1 0.03759(12) 0.03014(12) 0.05151(15) -0.00465(11) -0.01349(11) -0.00040(10)
Yb2 0.03463(12) 0.02908(12) 0.04952(14) -0.00435(10) -0.01212(10) -0.00458(10)
Zn1 0.0889(6) 0.1098(7) 0.1372(7) -0.0589(6) -0.0445(5) 0.0158(6)
Cl1 0.0388(8) 0.0619(9) 0.0816(11) -0.0057(8) -0.0105(7) -0.0003(7)
Cl2 0.324(7) 0.583(12) 0.90(2) 0.082(13) -0.095(10) 0.255(7)
Cl3 0.0893(13) 0.1225(17) 0.1120(16) -0.0119(14) -0.0385(11) -0.0055(13)
Cl4 0.1761(17) 0.1045(16) 0.1615(18) 0.0253(14) -0.1072(13) -0.0471(14)
Cl5 0.1300(16) 0.361(4) 0.106(2) -0.007(2) -0.0119(15) -0.1301(19)
O1 0.0441(18) 0.0329(18) 0.0348(19) 0.0033(15) -0.0065(15) -0.0090(15)
O2 0.043(2) 0.041(2) 0.056(2) -0.0034(18) -0.0071(18) 0.0041(17)
O3 0.0282(16) 0.0381(18) 0.049(2) -0.0044(16) -0.0060(15) -0.0074(14)
O4 0.059(2) 0.040(2) 0.058(2) 0.0090(18) -0.0175(18) -0.0179(17)
O5 0.0292(17) 0.0261(17) 0.047(2) -0.0093(15) -0.0030(15) -0.0003(14)
O7 0.065(2) 0.046(2) 0.061(2) -0.0063(19) -0.0219(19) 0.000(2)
O8 0.227(12) 0.378(15) 0.61(2) 0.277(15) 0.111(12) 0.119(11)
N1 0.054(3) 0.040(3) 0.084(4) -0.006(3) -0.029(3) 0.019(2)
N2 0.050(2) 0.040(3) 0.068(3) 0.004(2) -0.026(2) -0.008(2)
N3 0.079(3) 0.033(2) 0.053(3) -0.001(2) -0.028(2) -0.013(2)
N4 0.035(2) 0.038(2) 0.083(3) 0.004(2) -0.016(2) -0.0095(19)
C1 0.108(5) 0.059(4) 0.077(4) -0.027(3) -0.045(4) 0.042(4)
C2 0.138(7) 0.063(5) 0.107(6) -0.022(4) -0.043(5) 0.033(5)
C3 0.115(6) 0.062(5) 0.132(7) 0.024(5) -0.024(6) 0.044(5)
C4 0.074(4) 0.063(4) 0.124(6) 0.004(4) -0.043(4) 0.000(4)
C5 0.063(4) 0.060(4) 0.063(4) -0.001(3) -0.024(3) 0.010(3)
C6 0.056(3) 0.072(4) 0.090(5) -0.017(4) -0.032(3) 0.002(3)
C7 0.077(3) 0.040(3) 0.064(4) 0.000(3) -0.041(3) -0.019(3)
C8 0.051(3) 0.037(3) 0.074(4) 0.000(3) -0.013(3) -0.009(3)
C9 0.069(4) 0.079(4) 0.044(4) 0.005(3) -0.002(3) -0.019(3)
C10 0.083(4) 0.090(5) 0.056(4) -0.008(4) -0.002(4) -0.019(4)
C11 0.061(4) 0.058(4) 0.070(4) -0.005(4) -0.006(3) 0.001(3)
C12 0.050(3) 0.038(3) 0.056(4) -0.008(3) -0.004(3) -0.008(3)
C13 0.040(3) 0.042(3) 0.043(3) -0.002(2) -0.012(2) -0.012(2)
C14 0.048(3) 0.058(4) 0.065(4) -0.002(3) -0.010(3) -0.011(3)
C15 0.043(4) 0.090(5) 0.125(7) 0.004(5) 0.002(4) -0.003(4)
C16 0.078(4) 0.053(4) 0.077(4) -0.011(3) -0.028(3) -0.014(3)
C17 0.140(5) 0.073(4) 0.073(5) -0.015(3) -0.031(4) -0.048(4)
C18 0.155(5) 0.110(6) 0.126(6) 0.012(5) -0.096(4) -0.047(5)
C19 0.110(5) 0.076(5) 0.116(6) -0.011(4) -0.048(4) -0.025(4)
C20 0.083(3) 0.051(3) 0.092(4) 0.008(3) -0.063(3) -0.029(3)
C21 0.054(3) 0.076(4) 0.084(4) 0.004(4) -0.033(3) -0.024(3)
C22 0.040(3) 0.046(3) 0.099(5) -0.002(3) -0.030(3) -0.014(2)
C23 0.043(3) 0.056(3) 0.078(4) -0.007(3) -0.014(3) -0.021(3)
C24 0.042(3) 0.096(5) 0.129(7) -0.013(5) 0.009(4) -0.029(3)
C25 0.122(6) 0.132(6) 0.069(6) 0.014(5) 0.013(5) -0.060(5)
C26 0.089(5) 0.083(5) 0.063(5) 0.016(4) -0.001(4) -0.033(4)
C27 0.063(3) 0.047(3) 0.051(4) 0.005(3) 0.006(3) -0.029(3)
C28 0.037(3) 0.035(3) 0.069(4) 0.000(3) 0.001(3) -0.010(2)
C29 0.090(4) 0.065(4) 0.061(4) 0.019(3) -0.033(3) -0.033(3)
C30 0.115(5) 0.066(4) 0.141(7) 0.024(5) -0.054(5) -0.043(4)
C31 0.061(3) 0.049(3) 0.046(3) -0.010(3) -0.019(3) 0.006(3)
C32 0.112(5) 0.036(3) 0.103(5) -0.016(3) -0.037(4) -0.003(4)

loop_
_atom_type_symbol
_atom_type_description
_atom_type_scat_dispersion_real
_atom_type_scat_dispersion_imag
_atom_type_scat_source
C C 0.0033 0.0016 'International Tables Vol C Tables 4.2.6.8 and 6.1.1.4'
H H 0.0000 0.0000 'International Tables Vol C Tables 4.2.6.8 and 6.1.1.4'
N N 0.0061 0.0033 'International Tables Vol C Tables 4.2.6.8 and 6.1.1.4'
O O 0.0106 0.0060 'International Tables Vol C Tables 4.2.6.8 and 6.1.1.4'
Cl Cl 0.1484 0.1585 'International Tables Vol C Tables 4.2.6.8 and 6.1.1.4'
Zn Zn 0.2839 1.4301 'International Tables Vol C Tables 4.2.6.8 and 6.1.1.4'
Yb Yb -0.3850 5.5486 'International Tables Vol C Tables 4.2.6.8 and 6.1.1.4'

loop_
_geom_angle_atom_site_label_1
_geom_angle_atom_site_label_2
_geom_angle_atom_site_label_3
_geom_angle
_geom_angle_site_symmetry_1
_geom_angle_site_symmetry_3
C31 O6 Yb1 139.8(3) . 2_676
O6 Yb1 O1 151.45(14) 2_676 .
O6 Yb1 O5 92.06(13) 2_676 2_676
O1 Yb1 O5 69.61(11) . 2_676
O6 Yb1 O3 75.13(13) 2_676 2_676
O1 Yb1 O3 77.51(12) . 2_676
O5 Yb1 O3 66.91(11) 2_676 2_676
O6 Yb1 O4 92.85(14) 2_676 2_676
O1 Yb1 O4 83.78(12) . 2_676
O5 Yb1 O4 130.44(11) 2_676 2_676
O3 Yb1 O4 66.93(12) 2_676 2_676
O6 Yb1 N2 136.39(14) 2_676 .
O1 Yb1 N2 70.97(13) . .
O5 Yb1 N2 125.39(13) 2_676 .
O3 Yb1 N2 135.99(13) 2_676 .
O4 Yb1 N2 79.62(15) 2_676 .
O6 Yb1 N1 71.90(16) 2_676 .
O1 Yb1 N1 134.71(15) . .
O5 Yb1 N1 146.61(12) 2_676 .
O3 Yb1 N1 131.86(14) 2_676 .
O4 Yb1 N1 80.65(13) 2_676 .
N2 Yb1 N1 64.51(16) . .
O6 Yb1 Cl1 86.96(11) 2_676 .
O1 Yb1 Cl1 107.77(9) . .
O5 Yb1 Cl1 74.51(7) 2_676 .
O3 Yb1 Cl1 136.36(9) 2_676 .
O4 Yb1 Cl1 155.01(9) 2_676 .
N2 Yb1 Cl1 83.34(11) . .
N1 Yb1 Cl1 75.54(11) . .
O6 Yb1 Yb2 69.03(10) 2_676 2_676
O1 Yb1 Yb2 84.09(9) . 2_676
O5 Yb1 Yb2 35.57(8) 2_676 2_676
O3 Yb1 Yb2 36.35(8) 2_676 2_676
O4 Yb1 Yb2 103.13(10) 2_676 2_676
N2 Yb1 Yb2 154.57(10) . 2_676
N1 Yb1 Yb2 140.87(12) . 2_676
Cl1 Yb1 Yb2 100.13(4) . 2_676
O6 Yb1 Yb2 127.21(10) 2_676 .
O1 Yb1 Yb2 32.81(8) . .
O5 Yb1 Yb2 37.06(7) 2_676 .
O3 Yb1 Yb2 71.84(8) 2_676 .
O4 Yb1 Yb2 109.99(8) 2_676 .
N2 Yb1 Yb2 95.21(10) . .
N1 Yb1 Yb2 155.72(12) . .
Cl1 Yb1 Yb2 89.57(3) . .
Yb2 Yb1 Yb2 59.849(8) 2_676 .
O7 Yb2 O5 95.99(13) . .
O7 Yb2 O3 78.20(13) . .
O5 Yb2 O3 70.56(11) . .
O7 Yb2 O1 129.86(13) . .
O5 Yb2 O1 100.44(12) . .
O3 Yb2 O1 151.86(11) . .
O7 Yb2 N4 103.00(15) . .
O5 Yb2 N4 137.95(14) . .
O3 Yb2 N4 77.07(14) . .
O1 Yb2 N4 95.56(14) . .
O7 Yb2 O5 161.13(13) . 2_676
O5 Yb2 O5 72.75(10) . 2_676
O3 Yb2 O5 83.69(11) . 2_676
O1 Yb2 O5 68.19(11) . 2_676
N4 Yb2 O5 77.77(13) . 2_676
O7 Yb2 N3 72.23(14) . .
O5 Yb2 N3 156.74(12) . .
O3 Yb2 N3 124.04(14) . .
O1 Yb2 N3 74.37(13) . .
N4 Yb2 N3 65.24(16) . .
O5 Yb2 N3 123.46(12) 2_676 .
O7 Yb2 O2 74.74(12) . .
O5 Yb2 O2 74.71(12) . .
O3 Yb2 O2 132.85(11) . .
O1 Yb2 O2 64.81(11) . .
N4 Yb2 O2 146.43(16) . .
O5 Yb2 O2 115.17(11) 2_676 .
N3 Yb2 O2 82.74(14) . .
O7 Yb2 Yb1 72.20(11) . 2_676
O5 Yb2 Yb1 37.35(7) . 2_676
O3 Yb2 Yb1 38.58(8) . 2_676
O1 Yb2 Yb1 137.75(9) . 2_676
N4 Yb2 Yb1 115.61(12) . 2_676
O5 Yb2 Yb1 90.32(8) 2_676 2_676
N3 Yb2 Yb1 143.43(9) . 2_676
O2 Yb2 Yb1 95.90(9) . 2_676
O7 Yb2 Yb2 132.10(11) . 2_676
O5 Yb2 Yb2 37.84(6) . 2_676
O3 Yb2 Yb2 74.33(9) . 2_676
O1 Yb2 Yb2 82.52(9) . 2_676
N4 Yb2 Yb2 107.99(12) . 2_676
O5 Yb2 Yb2 34.91(7) 2_676 2_676
N3 Yb2 Yb2 154.78(9) . 2_676
O2 Yb2 Yb2 96.62(9) . 2_676
Yb1 Yb2 Yb2 61.786(10) 2_676 2_676
O7 Yb2 Yb1 162.40(10) . .
O5 Yb2 Yb1 89.61(7) . .
O3 Yb2 Yb1 119.36(8) . .
O1 Yb2 Yb1 32.55(8) . .
N4 Yb2 Yb1 83.42(10) . .
O5 Yb2 Yb1 35.90(7) 2_676 .
N3 Yb2 Yb1 96.42(9) . .
O2 Yb2 Yb1 90.79(8) . .
Yb1 Yb2 Yb1 120.150(8) 2_676 .
Yb2 Yb2 Yb1 58.364(9) 2_676 .
O7 Yb2 H5A 88.3(3) . .
O5 Yb2 H5A 16.1(2) . .
O3 Yb2 H5A 82.6(3) . .
O1 Yb2 H5A 94.8(3) . .
N4 Yb2 H5A 154.0(2) . .
O5 Yb2 H5A 84.1(3) 2_676 .
N3 Yb2 H5A 140.7(2) . .
O2 Yb2 H5A 58.9(2) . .
Yb1 Yb2 H5A 45.4(3) 2_676 .
Yb2 Yb2 H5A 50.1(3) 2_676 .
Yb1 Yb2 H5A 92.8(3) . .
O7 Yb2 H5B 111.2(2) . .
O5 Yb2 H5B 16.21(19) . .
O3 Yb2 H5B 70.11(19) . .
O1 Yb2 H5B 93.79(18) . .
N4 Yb2 H5B 125.3(2) . .
O5 Yb2 H5B 56.57(19) 2_676 .
N3 Yb2 H5B 165.6(2) . .
O2 Yb2 H5B 84.8(2) . .
Yb1 Yb2 H5B 45.33(15) 2_676 .
Yb2 Yb2 H5B 21.69(18) 2_676 .
Yb1 Yb2 H5B 76.55(16) . .
H5A Yb2 H5B 30.0(3) . .
Cl3 Zn1 Cl4 120.15(10) . .
Cl3 Zn1 Cl5 112.72(11) . .
Cl4 Zn1 Cl5 111.30(12) . .
Cl3 Zn1 Cl2 88.5(2) . .
Cl4 Zn1 Cl2 110.9(3) . .
Cl5 Zn1 Cl2 111.1(2) . .
C13 O1 Yb1 126.9(3) . .
C13 O1 Yb2 118.1(3) . .
Yb1 O1 Yb2 114.64(14) . .
C12 O2 C14 118.2(4) . .
C12 O2 Yb2 111.7(3) . .
C14 O2 Yb2 125.4(3) . .
C28 O3 Yb2 135.4(3) . .
C28 O3 Yb1 118.7(3) . 2_676
Yb2 O3 Yb1 105.07(12) . 2_676
C27 O4 C29 117.2(4) . .
C27 O4 Yb1 116.8(3) . 2_676
C29 O4 Yb1 125.9(3) . 2_676
Yb2 O5 Yb1 107.08(12) . 2_676
Yb2 O5 Yb2 107.25(10) . 2_676
Yb1 O5 Yb2 107.04(12) 2_676 2_676
Yb2 O5 H5A 117.1(8) . .
Yb1 O5 H5A 100.4(10) 2_676 .
Yb2 O5 H5A 116.9(11) 2_676 .
Yb2 O5 H5B 116.4(8) . .
Yb1 O5 H5B 100.0(6) 2_676 .
Yb2 O5 H5B 9.8(7) 2_676 .
H5A O5 H5B 112.6(13) . .
C31 O7 Yb2 133.9(4) . .
O8 O8 H8A 48.0(19) 2_575 .
O8 O8 H8B 91.4(14) 2_575 .
H8A O8 H8B 113(2) . .
C1 N1 C5 114.0(5) . .
C1 N1 Yb1 126.4(5) . .
C5 N1 Yb1 117.6(4) . .
C7 N2 C6 114.9(5) . .
C7 N2 Yb1 126.9(4) . .
C6 N2 Yb1 117.2(4) . .
C16 N3 C20 116.4(6) . .
C16 N3 Yb2 125.2(4) . .
C20 N3 Yb2 115.8(4) . .
C22 N4 C21 116.4(5) . .
C22 N4 Yb2 129.2(4) . .
C21 N4 Yb2 114.3(3) . .
N1 C1 C2 125.2(8) . .
N1 C1 H1 117.4 . .
C2 C1 H1 117.4 . .
C3 C2 C1 117.2(8) . .
C3 C2 H2 121.4 . .
C1 C2 H2 121.4 . .
C2 C3 C4 120.8(7) . .
C2 C3 H3 119.6 . .
C4 C3 H3 119.6 . .
C5 C4 C3 117.0(8) . .
C5 C4 H4 121.5 . .
C3 C4 H4 121.5 . .
C4 C5 N1 125.7(7) . .
C4 C5 C6 118.4(7) . .
N1 C5 C6 115.9(5) . .
N2 C6 C5 110.7(5) . .
N2 C6 H6A 109.5 . .
C5 C6 H6A 109.5 . .
N2 C6 H6B 109.5 . .
C5 C6 H6B 109.5 . .
H6A C6 H6B 108.1 . .
N2 C7 C8 126.4(6) . .
N2 C7 H7 116.8 . .
C8 C7 H7 116.8 . .
C13 C8 C9 121.2(5) . .
C13 C8 C7 119.2(5) . .
C9 C8 C7 119.2(6) . .
C10 C9 C8 120.2(6) . .
C10 C9 H9 119.9 . .
C8 C9 H9 119.9 . .
C9 C10 C11 121.0(6) . .
C9 C10 H10 119.5 . .
C11 C10 H10 119.5 . .
C12 C11 C10 120.3(6) . .
C12 C11 H11 119.8 . .
C10 C11 H11 119.8 . .
C11 C12 O2 127.9(5) . .
C11 C12 C13 120.3(6) . .
O2 C12 C13 111.7(5) . .
O1 C13 C8 124.8(4) . .
O1 C13 C12 118.2(5) . .
C8 C13 C12 116.9(5) . .
O2 C14 C15 111.1(5) . .
O2 C14 H14A 109.4 . .
C15 C14 H14A 109.4 . .
O2 C14 H14B 109.4 . .
C15 C14 H14B 109.4 . .
H14A C14 H14B 108.0 . .
C14 C15 H15A 109.5 . .
C14 C15 H15B 109.5 . .
H15A C15 H15B 109.5 . .
C14 C15 H15C 109.5 . .
H15A C15 H15C 109.5 . .
H15B C15 H15C 109.5 . .
N3 C16 C17 124.1(6) . .
N3 C16 H16 117.9 . .
C17 C16 H16 117.9 . .
C18 C17 C16 119.2(7) . .
C18 C17 H17 120.4 . .
C16 C17 H17 120.4 . .
C17 C18 C19 117.1(8) . .
C17 C18 H18 121.4 . .
C19 C18 H18 121.4 . .
C20 C19 C18 119.3(7) . .
C20 C19 H19 120.3 . .
C18 C19 H19 120.3 . .
N3 C20 C19 123.4(6) . .
N3 C20 C21 116.8(6) . .
C19 C20 C21 119.7(6) . .
N4 C21 C20 109.4(4) . .
N4 C21 H21A 109.8 . .
C20 C21 H21A 109.8 . .
N4 C21 H21B 109.8 . .
C20 C21 H21B 109.8 . .
H21A C21 H21B 108.2 . .
N4 C22 C23 128.9(5) . .
N4 C22 H22 115.6 . .
C23 C22 H22 115.6 . .
C28 C23 C22 125.0(5) . .
C28 C23 C24 117.7(6) . .
C22 C23 C24 117.3(5) . .
C25 C24 C23 122.0(6) . .
C25 C24 H24 119.0 . .
C23 C24 H24 119.0 . .
C24 C25 C26 119.8(7) . .
C24 C25 H25 120.1 . .
C26 C25 H25 120.1 . .
C27 C26 C25 118.8(7) . .
C27 C26 H26 120.6 . .
C25 C26 H26 120.6 . .
C26 C27 C28 124.2(6) . .
C26 C27 O4 121.0(6) . .
C28 C27 O4 114.8(5) . .
O3 C28 C27 119.3(5) . .
O3 C28 C23 123.5(5) . .
C27 C28 C23 117.2(5) . .
O4 C29 C30 111.2(6) . .
O4 C29 H29A 109.4 . .
C30 C29 H29A 109.4 . .
O4 C29 H29B 109.4 . .
C30 C29 H29B 109.4 . .
H29A C29 H29B 108.0 . .
C29 C30 H30A 109.5 . .
C29 C30 H30B 109.5 . .
H30A C30 H30B 109.5 . .
C29 C30 H30C 109.5 . .
H30A C30 H30C 109.5 . .
H30B C30 H30C 109.5 . .
O6 C31 O7 123.6(5) . .
O6 C31 C32 118.8(5) . .
O7 C31 C32 117.5(6) . .
C31 C32 H32A 109.5 . .
C31 C32 H32B 109.5 . .
H32A C32 H32B 109.5 . .
C31 C32 H32C 109.5 . .
H32A C32 H32C 109.5 . .
H32B C32 H32C 109.5 . .

loop_
_geom_bond_atom_site_label_1
_geom_bond_atom_site_label_2
_geom_bond_distance
_geom_bond_site_symmetry_2
O6 C31 1.249(8) .
O6 Yb1 2.238(4) 2_676
Yb1 O6 2.238(4) 2_676
Yb1 O1 2.264(3) .
Yb1 O5 2.345(3) 2_676
Yb1 O3 2.386(3) 2_676
Yb1 O4 2.399(4) 2_676
Yb1 N2 2.427(5) .
Yb1 N1 2.567(4) .
Yb1 Cl1 2.6897(15) .
Yb1 Yb2 3.6951(5) 2_676
Yb1 Yb2 3.8244(5) .
Yb2 O7 2.247(4) .
Yb2 O5 2.249(3) .
Yb2 O3 2.268(3) .
Yb2 O1 2.280(3) .
Yb2 N4 2.399(4) .
Yb2 O5 2.411(3) 2_676
Yb2 N3 2.503(5) .
Yb2 O2 2.531(3) .
Yb2 Yb1 3.6951(5) 2_676
Yb2 Yb2 3.7529(6) 2_676
Yb2 H5A 2.745(9) .
Yb2 H5B 2.737(10) .
Zn1 Cl3 2.194(3) .
Zn1 Cl4 2.214(3) .
Zn1 Cl5 2.251(4) .
Zn1 Cl2 2.645(11) .
O1 C13 1.339(6) .
O2 C12 1.398(7) .
O2 C14 1.450(6) .
O3 C28 1.332(6) .
O3 Yb1 2.386(3) 2_676
O4 C27 1.418(7) .
O4 C29 1.467(7) .
O4 Yb1 2.399(4) 2_676
O5 Yb1 2.345(3) 2_676
O5 Yb2 2.411(3) 2_676
O5 H5A 0.853(6) .
O5 H5B 0.853(6) .
O7 C31 1.256(7) .
O8 O8 1.737(13) 2_575
O8 H8A 0.854(7) .
O8 H8B 0.853(8) .
N1 C1 1.342(8) .
N1 C5 1.352(9) .
N2 C7 1.304(7) .
N2 C6 1.479(7) .
N3 C16 1.331(7) .
N3 C20 1.338(7) .
N4 C22 1.254(7) .
N4 C21 1.477(8) .
C1 C2 1.361(10) .
C1 H1 0.9300 .
C2 C3 1.353(13) .
C2 H2 0.9300 .
C3 C4 1.382(11) .
C3 H3 0.9300 .
C4 C5 1.335(9) .
C4 H4 0.9300 .
C5 C6 1.535(9) .
C6 H6A 0.9700 .
C6 H6B 0.9700 .
C7 C8 1.447(7) .
C7 H7 0.9300 .
C8 C13 1.386(8) .
C8 C9 1.387(8) .
C9 C10 1.344(8) .
C9 H9 0.9300 .
C10 C11 1.373(10) .
C10 H10 0.9300 .
C11 C12 1.363(8) .
C11 H11 0.9300 .
C12 C13 1.435(7) .
C14 C15 1.529(9) .
C14 H14A 0.9700 .
C14 H14B 0.9700 .
C15 H15A 0.9600 .
C15 H15B 0.9600 .
C15 H15C 0.9600 .
C16 C17 1.376(10) .
C16 H16 0.9300 .
C17 C18 1.357(10) .
C17 H17 0.9300 .
C18 C19 1.415(11) .
C18 H18 0.9300 .
C19 C20 1.353(11) .
C19 H19 0.9300 .
C20 C21 1.524(8) .
C21 H21A 0.9700 .
C21 H21B 0.9700 .
C22 C23 1.434(9) .
C22 H22 0.9300 .
C23 C28 1.403(8) .
C23 C24 1.449(9) .
C24 C25 1.343(12) .
C24 H24 0.9300 .
C25 C26 1.388(11) .
C25 H25 0.9300 .
C26 C27 1.366(8) .
C26 H26 0.9300 .
C27 C28 1.388(8) .
C29 C30 1.489(10) .
C29 H29A 0.9700 .
C29 H29B 0.9700 .
C30 H30A 0.9600 .
C30 H30B 0.9600 .
C30 H30C 0.9600 .
C31 C32 1.517(8) .
C32 H32A 0.9600 .
C32 H32B 0.9600 .
C32 H32C 0.9600 .

loop_
_geom_hbond_atom_site_label_D
_geom_hbond_atom_site_label_H
_geom_hbond_atom_site_label_A
_geom_hbond_distance_DH
_geom_hbond_distance_HA
_geom_hbond_distance_DA
_geom_hbond_angle_DHA
_geom_hbond_site_symmetry_A
O5 H5A Cl1 0.853(6) 2.517(10) 3.060(3) 122.4(11) 2_676
O5 H5B O1 0.853(6) 2.152(9) 2.632(4) 115.2(7) 2_676

loop_
_geom_torsion_atom_site_label_1
_geom_torsion_atom_site_label_2
_geom_torsion_atom_site_label_3
_geom_torsion_atom_site_label_4
_geom_torsion
_geom_torsion_site_symmetry_1
_geom_torsion_site_symmetry_4
O6 Yb1 Yb2 O7 -147.6(4) 2_676 .
O1 Yb1 Yb2 O7 1.5(4) . .
O5 Yb1 Yb2 O7 -169.1(4) 2_676 .
O3 Yb1 Yb2 O7 -93.6(4) 2_676 .
O4 Yb1 Yb2 O7 -37.6(4) 2_676 .
N2 Yb1 Yb2 O7 43.3(4) . .
N1 Yb1 Yb2 O7 75.1(4) . .
Cl1 Yb1 Yb2 O7 126.5(4) . .
Yb2 Yb1 Yb2 O7 -131.5(4) 2_676 .
O6 Yb1 Yb2 O5 -38.71(14) 2_676 .
O1 Yb1 Yb2 O5 110.35(18) . .
O5 Yb1 Yb2 O5 -60.24(16) 2_676 .
O3 Yb1 Yb2 O5 15.26(11) 2_676 .
O4 Yb1 Yb2 O5 71.32(13) 2_676 .
N2 Yb1 Yb2 O5 152.15(12) . .
N1 Yb1 Yb2 O5 -176.0(3) . .
Cl1 Yb1 Yb2 O5 -124.57(8) . .
Yb2 Yb1 Yb2 O5 -22.59(7) 2_676 .
O6 Yb1 Yb2 O3 28.59(16) 2_676 .
O1 Yb1 Yb2 O3 177.65(19) . .
O5 Yb1 Yb2 O3 7.06(15) 2_676 .
O3 Yb1 Yb2 O3 82.56(12) 2_676 .
O4 Yb1 Yb2 O3 138.63(15) 2_676 .
N2 Yb1 Yb2 O3 -140.54(14) . .
N1 Yb1 Yb2 O3 -108.7(3) . .
Cl1 Yb1 Yb2 O3 -57.27(11) . .
Yb2 Yb1 Yb2 O3 44.72(10) 2_676 .
O6 Yb1 Yb2 O1 -149.1(2) 2_676 .
O5 Yb1 Yb2 O1 -170.6(2) 2_676 .
O3 Yb1 Yb2 O1 -95.09(19) 2_676 .
O4 Yb1 Yb2 O1 -39.0(2) 2_676 .
N2 Yb1 Yb2 O1 41.81(19) . .
N1 Yb1 Yb2 O1 73.7(3) . .
Cl1 Yb1 Yb2 O1 125.08(17) . .
Yb2 Yb1 Yb2 O1 -132.93(17) 2_676 .
O6 Yb1 Yb2 N4 99.73(18) 2_676 .
O1 Yb1 Yb2 N4 -111.2(2) . .
O5 Yb1 Yb2 N4 78.20(17) 2_676 .
O3 Yb1 Yb2 N4 153.70(15) 2_676 .
O4 Yb1 Yb2 N4 -150.23(17) 2_676 .
N2 Yb1 Yb2 N4 -69.40(16) . .
N1 Yb1 Yb2 N4 -37.5(3) . .
Cl1 Yb1 Yb2 N4 13.87(13) . .
Yb2 Yb1 Yb2 N4 115.86(13) 2_676 .
O6 Yb1 Yb2 O5 21.53(17) 2_676 2_676
O1 Yb1 Yb2 O5 170.6(2) . 2_676
O3 Yb1 Yb2 O5 75.50(15) 2_676 2_676
O4 Yb1 Yb2 O5 131.57(16) 2_676 2_676
N2 Yb1 Yb2 O5 -147.60(16) . 2_676
N1 Yb1 Yb2 O5 -115.7(3) . 2_676
Cl1 Yb1 Yb2 O5 -64.33(13) . 2_676
Yb2 Yb1 Yb2 O5 37.66(12) 2_676 2_676
O6 Yb1 Yb2 N3 163.80(16) 2_676 .
O1 Yb1 Yb2 N3 -47.14(19) . .
O5 Yb1 Yb2 N3 142.27(16) 2_676 .
O3 Yb1 Yb2 N3 -142.23(13) 2_676 .
O4 Yb1 Yb2 N3 -86.16(15) 2_676 .
N2 Yb1 Yb2 N3 -5.33(14) . .
N1 Yb1 Yb2 N3 26.5(3) . .
Cl1 Yb1 Yb2 N3 77.94(11) . .
Yb2 Yb1 Yb2 N3 179.93(10) 2_676 .
O6 Yb1 Yb2 O2 -113.41(16) 2_676 .
O1 Yb1 Yb2 O2 35.64(19) . .
O5 Yb1 Yb2 O2 -134.95(15) 2_676 .
O3 Yb1 Yb2 O2 -59.45(13) 2_676 .
O4 Yb1 Yb2 O2 -3.38(14) 2_676 .
N2 Yb1 Yb2 O2 77.45(14) . .
N1 Yb1 Yb2 O2 109.3(3) . .
Cl1 Yb1 Yb2 O2 160.73(10) . .
Yb2 Yb1 Yb2 O2 -97.29(10) 2_676 .
O6 Yb1 Yb2 Yb1 -16.13(13) 2_676 2_676
O1 Yb1 Yb2 Yb1 132.93(17) . 2_676
O5 Yb1 Yb2 Yb1 -37.66(12) 2_676 2_676
O3 Yb1 Yb2 Yb1 37.84(8) 2_676 2_676
O4 Yb1 Yb2 Yb1 93.91(11) 2_676 2_676
N2 Yb1 Yb2 Yb1 174.74(10) . 2_676
N1 Yb1 Yb2 Yb1 -153.4(3) . 2_676
Cl1 Yb1 Yb2 Yb1 -101.99(4) . 2_676
Yb2 Yb1 Yb2 Yb1 0.0 2_676 2_676
O6 Yb1 Yb2 Yb2 -16.13(13) 2_676 2_676
O1 Yb1 Yb2 Yb2 132.93(17) . 2_676
O5 Yb1 Yb2 Yb2 -37.66(12) 2_676 2_676
O3 Yb1 Yb2 Yb2 37.84(8) 2_676 2_676
O4 Yb1 Yb2 Yb2 93.91(11) 2_676 2_676
N2 Yb1 Yb2 Yb2 174.74(10) . 2_676
N1 Yb1 Yb2 Yb2 -153.4(3) . 2_676
Cl1 Yb1 Yb2 Yb2 -101.99(4) . 2_676
O6 Yb1 O1 C13 -113.9(4) 2_676 .
O5 Yb1 O1 C13 -166.8(4) 2_676 .
O3 Yb1 O1 C13 -97.1(4) 2_676 .
O4 Yb1 O1 C13 -29.4(4) 2_676 .
N2 Yb1 O1 C13 51.8(4) . .
N1 Yb1 O1 C13 40.9(5) . .
Cl1 Yb1 O1 C13 127.9(4) . .
Yb2 Yb1 O1 C13 -133.3(4) 2_676 .
Yb2 Yb1 O1 C13 -172.9(5) . .
O6 Yb1 O1 Yb2 59.0(3) 2_676 .
O5 Yb1 O1 Yb2 6.04(13) 2_676 .
O3 Yb1 O1 Yb2 75.78(16) 2_676 .
O4 Yb1 O1 Yb2 143.47(18) 2_676 .
N2 Yb1 O1 Yb2 -135.4(2) . .
N1 Yb1 O1 Yb2 -146.28(18) . .
Cl1 Yb1 O1 Yb2 -59.24(16) . .
Yb2 Yb1 O1 Yb2 39.53(13) 2_676 .
O7 Yb2 O1 C13 -5.9(4) . .
O5 Yb2 O1 C13 101.1(4) . .
O3 Yb2 O1 C13 169.2(3) . .
N4 Yb2 O1 C13 -118.0(4) . .
O5 Yb2 O1 C13 167.6(4) 2_676 .
N3 Yb2 O1 C13 -55.6(4) . .
O2 Yb2 O1 C13 33.6(3) . .
Yb1 Yb2 O1 C13 103.2(4) 2_676 .
Yb2 Yb2 O1 C13 134.6(4) 2_676 .
Yb1 Yb2 O1 C13 173.5(5) . .
O7 Yb2 O1 Yb1 -179.43(15) . .
O5 Yb2 O1 Yb1 -72.44(16) . .
O3 Yb2 O1 Yb1 -4.3(4) . .
N4 Yb2 O1 Yb1 68.51(19) . .
O5 Yb2 O1 Yb1 -5.93(13) 2_676 .
N3 Yb2 O1 Yb1 130.85(18) . .
O2 Yb2 O1 Yb1 -139.9(2) . .
Yb1 Yb2 O1 Yb1 -70.34(18) 2_676 .
Yb2 Yb2 O1 Yb1 -38.96(13) 2_676 .
O7 Yb2 O2 C12 118.5(4) . .
O5 Yb2 O2 C12 -140.7(3) . .
O3 Yb2 O2 C12 175.7(3) . .
O1 Yb2 O2 C12 -31.1(3) . .
N4 Yb2 O2 C12 27.9(4) . .
O5 Yb2 O2 C12 -78.6(4) 2_676 .
N3 Yb2 O2 C12 45.0(3) . .
Yb1 Yb2 O2 C12 -171.8(3) 2_676 .
Yb2 Yb2 O2 C12 -109.6(3) 2_676 .
Yb1 Yb2 O2 C12 -51.4(3) . .
O7 Yb2 O2 C14 -36.6(4) . .
O5 Yb2 O2 C14 64.2(4) . .
O3 Yb2 O2 C14 20.6(5) . .
O1 Yb2 O2 C14 173.8(5) . .
N4 Yb2 O2 C14 -127.2(4) . .
O5 Yb2 O2 C14 126.3(4) 2_676 .
N3 Yb2 O2 C14 -110.1(4) . .
Yb1 Yb2 O2 C14 33.1(4) 2_676 .
Yb2 Yb2 O2 C14 95.3(4) 2_676 .
Yb1 Yb2 O2 C14 153.6(4) . .
O7 Yb2 O3 C28 -114.3(5) . .
O5 Yb2 O3 C28 145.0(5) . .
O1 Yb2 O3 C28 69.6(6) . .
N4 Yb2 O3 C28 -7.8(5) . .
O5 Yb2 O3 C28 71.1(5) 2_676 .
N3 Yb2 O3 C28 -55.4(5) . .
O2 Yb2 O3 C28 -170.2(4) . .
Yb1 Yb2 O3 C28 169.6(5) 2_676 .
Yb2 Yb2 O3 C28 105.4(5) 2_676 .
Yb1 Yb2 O3 C28 66.9(5) . .
O7 Yb2 O3 Yb1 76.18(15) . 2_676
O5 Yb2 O3 Yb1 -24.59(11) . 2_676
O1 Yb2 O3 Yb1 -100.0(2) . 2_676
N4 Yb2 O3 Yb1 -177.34(17) . 2_676
O5 Yb2 O3 Yb1 -98.49(13) 2_676 2_676
N3 Yb2 O3 Yb1 135.02(14) . 2_676
O2 Yb2 O3 Yb1 20.3(2) . 2_676
Yb2 Yb2 O3 Yb1 -64.17(10) 2_676 2_676
Yb1 Yb2 O3 Yb1 -102.65(9) . 2_676
O7 Yb2 O5 Yb1 -49.90(13) . 2_676
O3 Yb2 O5 Yb1 25.32(10) . 2_676
O1 Yb2 O5 Yb1 177.68(10) . 2_676
N4 Yb2 O5 Yb1 67.1(2) . 2_676
O5 Yb2 O5 Yb1 114.60(15) 2_676 2_676
N3 Yb2 O5 Yb1 -107.7(3) . 2_676
O2 Yb2 O5 Yb1 -122.26(12) . 2_676
Yb2 Yb2 O5 Yb1 114.60(15) 2_676 2_676
Yb1 Yb2 O5 Yb1 146.81(9) . 2_676
O7 Yb2 O5 Yb2 -164.51(13) . 2_676
O3 Yb2 O5 Yb2 -89.28(12) . 2_676
O1 Yb2 O5 Yb2 63.07(13) . 2_676
N4 Yb2 O5 Yb2 -47.5(2) . 2_676
O5 Yb2 O5 Yb2 0.0 2_676 2_676
N3 Yb2 O5 Yb2 137.7(3) . 2_676
O2 Yb2 O5 Yb2 123.13(13) . 2_676
Yb1 Yb2 O5 Yb2 -114.60(15) 2_676 2_676
Yb1 Yb2 O5 Yb2 32.21(9) . 2_676
O5 Yb2 O7 C31 36.3(5) . .
O3 Yb2 O7 C31 -32.3(5) . .
O1 Yb2 O7 C31 145.3(5) . .
N4 Yb2 O7 C31 -105.9(5) . .
O5 Yb2 O7 C31 -15.7(8) 2_676 .
N3 Yb2 O7 C31 -164.2(5) . .
O2 Yb2 O7 C31 108.7(5) . .
Yb1 Yb2 O7 C31 7.2(5) 2_676 .
Yb2 Yb2 O7 C31 23.6(6) 2_676 .
Yb1 Yb2 O7 C31 144.3(4) . .
O6 Yb1 N1 C1 8.2(5) 2_676 .
O1 Yb1 N1 C1 -159.4(5) . .
O5 Yb1 N1 C1 73.0(6) 2_676 .
O3 Yb1 N1 C1 -40.8(6) 2_676 .
O4 Yb1 N1 C1 -87.9(5) 2_676 .
N2 Yb1 N1 C1 -170.8(6) . .
Cl1 Yb1 N1 C1 99.8(5) . .
Yb2 Yb1 N1 C1 11.4(6) 2_676 .
Yb2 Yb1 N1 C1 153.6(4) . .
O6 Yb1 N1 C5 -154.6(4) 2_676 .
O1 Yb1 N1 C5 37.8(5) . .
O5 Yb1 N1 C5 -89.9(5) 2_676 .
O3 Yb1 N1 C5 156.3(4) 2_676 .
O4 Yb1 N1 C5 109.2(4) 2_676 .
N2 Yb1 N1 C5 26.4(4) . .
Cl1 Yb1 N1 C5 -63.1(4) . .
Yb2 Yb1 N1 C5 -151.4(3) 2_676 .
Yb2 Yb1 N1 C5 -9.3(6) . .
O6 Yb1 N2 C7 133.5(4) 2_676 .
O1 Yb1 N2 C7 -36.6(4) . .
O5 Yb1 N2 C7 -82.4(5) 2_676 .
O3 Yb1 N2 C7 10.0(5) 2_676 .
O4 Yb1 N2 C7 50.3(4) 2_676 .
N1 Yb1 N2 C7 134.8(5) . .
Cl1 Yb1 N2 C7 -148.0(5) . .
Yb2 Yb1 N2 C7 -48.5(6) 2_676 .
Yb2 Yb1 N2 C7 -59.1(5) . .
O6 Yb1 N2 C6 -34.6(5) 2_676 .
O1 Yb1 N2 C6 155.3(4) . .
O5 Yb1 N2 C6 109.4(4) 2_676 .
O3 Yb1 N2 C6 -158.1(3) 2_676 .
O4 Yb1 N2 C6 -117.8(4) 2_676 .
N1 Yb1 N2 C6 -33.3(4) . .
Cl1 Yb1 N2 C6 43.8(4) . .
Yb2 Yb1 N2 C6 143.4(3) 2_676 .
Yb2 Yb1 N2 C6 132.8(4) . .
O7 Yb2 N3 C16 -54.4(4) . .
O5 Yb2 N3 C16 7.7(6) . .
O3 Yb2 N3 C16 -116.0(4) . .
O1 Yb2 N3 C16 87.7(4) . .
N4 Yb2 N3 C16 -168.4(5) . .
O5 Yb2 N3 C16 137.3(4) 2_676 .
O2 Yb2 N3 C16 21.9(4) . .
Yb1 Yb2 N3 C16 -68.2(5) 2_676 .
Yb2 Yb2 N3 C16 112.0(4) 2_676 .
Yb1 Yb2 N3 C16 111.9(4) . .
O7 Yb2 N3 C20 144.5(4) . .
O5 Yb2 N3 C20 -153.4(4) . .
O3 Yb2 N3 C20 83.0(4) . .
O1 Yb2 N3 C20 -73.4(4) . .
N4 Yb2 N3 C20 30.5(4) . .
O5 Yb2 N3 C20 -23.8(4) 2_676 .
O2 Yb2 N3 C20 -139.2(4) . .
Yb1 Yb2 N3 C20 130.7(3) 2_676 .
Yb2 Yb2 N3 C20 -49.1(5) 2_676 .
Yb1 Yb2 N3 C20 -49.2(4) . .
O7 Yb2 N4 C22 81.9(5) . .
O5 Yb2 N4 C22 -32.7(6) . .
O3 Yb2 N4 C22 7.5(5) . .
O1 Yb2 N4 C22 -145.0(5) . .
O5 Yb2 N4 C22 -78.8(5) 2_676 .
N3 Yb2 N4 C22 145.1(5) . .
O2 Yb2 N4 C22 163.8(4) . .
Yb1 Yb2 N4 C22 5.6(5) 2_676 .
Yb2 Yb2 N4 C22 -61.1(5) 2_676 .
Yb1 Yb2 N4 C22 -114.7(5) . .
O7 Yb2 N4 C21 -100.6(4) . .
O5 Yb2 N4 C21 144.9(4) . .
O3 Yb2 N4 C21 -175.0(4) . .
O1 Yb2 N4 C21 32.5(4) . .
O5 Yb2 N4 C21 98.8(4) 2_676 .
N3 Yb2 N4 C21 -37.4(4) . .
O2 Yb2 N4 C21 -18.7(5) . .
Yb1 Yb2 N4 C21 -176.8(3) 2_676 .
Yb2 Yb2 N4 C21 116.5(4) 2_676 .
Yb1 Yb2 N4 C21 62.8(4) . .
C5 N1 C1 C2 2.8(10) . .
Yb1 N1 C1 C2 -160.6(6) . .
N1 C1 C2 C3 -2.4(12) . .
C1 C2 C3 C4 1.6(12) . .
C2 C3 C4 C5 -1.3(12) . .
C3 C4 C5 N1 1.9(11) . .
C3 C4 C5 C6 -179.5(7) . .
C1 N1 C5 C4 -2.5(9) . .
Yb1 N1 C5 C4 162.5(6) . .
C1 N1 C5 C6 178.8(5) . .
Yb1 N1 C5 C6 -16.2(7) . .
C7 N2 C6 C5 -131.6(6) . .
Yb1 N2 C6 C5 38.0(6) . .
C4 C5 C6 N2 168.6(6) . .
N1 C5 C6 N2 -12.6(8) . .
C6 N2 C7 C8 -178.4(6) . .
Yb1 N2 C7 C8 13.2(8) . .
N2 C7 C8 C13 18.9(9) . .
N2 C7 C8 C9 -168.0(6) . .
C13 C8 C9 C10 -1.2(10) . .
C7 C8 C9 C10 -174.2(6) . .
C8 C9 C10 C11 3.2(11) . .
C9 C10 C11 C12 -3.0(11) . .
C10 C11 C12 O2 176.2(6) . .
C10 C11 C12 C13 0.8(10) . .
C14 O2 C12 C11 7.3(9) . .
Yb2 O2 C12 C11 -149.8(6) . .
C14 O2 C12 C13 -177.0(5) . .
Yb2 O2 C12 C13 25.9(6) . .
Yb1 O1 C13 C8 -44.7(7) . .
Yb2 O1 C13 C8 142.7(5) . .
Yb1 O1 C13 C12 138.7(4) . .
Yb2 O1 C13 C12 -34.0(6) . .
C9 C8 C13 O1 -177.5(6) . .
C7 C8 C13 O1 -4.6(9) . .
C9 C8 C13 C12 -0.8(9) . .
C7 C8 C13 C12 172.1(5) . .
C11 C12 C13 O1 177.9(6) . .
O2 C12 C13 O1 1.9(7) . .
C11 C12 C13 C8 1.0(9) . .
O2 C12 C13 C8 -175.0(5) . .
C12 O2 C14 C15 74.2(7) . .
Yb2 O2 C14 C15 -132.1(5) . .
C20 N3 C16 C17 2.1(9) . .
Yb2 N3 C16 C17 -158.9(5) . .
N3 C16 C17 C18 3.0(11) . .
C16 C17 C18 C19 -6.8(11) . .
C17 C18 C19 C20 6.0(12) . .
C16 N3 C20 C19 -3.1(9) . .
Yb2 N3 C20 C19 159.7(5) . .
C16 N3 C20 C21 177.8(5) . .
Yb2 N3 C20 C21 -19.4(7) . .
C18 C19 C20 N3 -1.0(11) . .
C18 C19 C20 C21 178.2(7) . .
C22 N4 C21 C20 -140.6(5) . .
Yb2 N4 C21 C20 41.5(6) . .
N3 C20 C21 N4 -13.3(8) . .
C19 C20 C21 N4 167.5(6) . .
C21 N4 C22 C23 179.9(6) . .
Yb2 N4 C22 C23 -2.6(9) . .
N4 C22 C23 C28 -7.1(10) . .
N4 C22 C23 C24 175.1(6) . .
C28 C23 C24 C25 -4.1(11) . .
C22 C23 C24 C25 173.8(7) . .
C23 C24 C25 C26 0.0(13) . .
C24 C25 C26 C27 1.6(12) . .
C25 C26 C27 C28 1.1(11) . .
C25 C26 C27 O4 -177.6(6) . .
C29 O4 C27 C26 11.6(8) . .
Yb1 O4 C27 C26 -163.4(5) 2_676 .
C29 O4 C27 C28 -167.2(5) . .
Yb1 O4 C27 C28 17.8(6) 2_676 .
Yb2 O3 C28 C27 -178.7(4) . .
Yb1 O3 C28 C27 -10.2(7) 2_676 .
Yb2 O3 C28 C23 2.7(8) . .
Yb1 O3 C28 C23 171.2(4) 2_676 .
C26 C27 C28 O3 176.0(6) . .
O4 C27 C28 O3 -5.1(8) . .
C26 C27 C28 C23 -5.3(9) . .
O4 C27 C28 C23 173.6(5) . .
C22 C23 C28 O3 7.3(9) . .
C24 C23 C28 O3 -174.9(6) . .
C22 C23 C28 C27 -171.4(6) . .
C24 C23 C28 C27 6.4(9) . .
C27 O4 C29 C30 69.7(6) . .
Yb1 O4 C29 C30 -115.8(5) 2_676 .
Yb1 O6 C31 O7 15.6(10) 2_676 .
Yb1 O6 C31 C32 -165.4(4) 2_676 .
Yb2 O7 C31 O6 -14.6(9) . .
Yb2 O7 C31 C32 166.4(4) . .
